data_7000398
loop_
_publ_author_name
'Sazonov, Petr K.'
'Minacheva, Lidiya Kh.'
'Churakov, Andrei V.'
'Sergienko, Vladimir S.'
'Artamkina, Galina A.'
'Oprunenko, Yuri F.'
'Beletskaya, Irina P.'

_publ_section_title
;
 Lariat ethers with fluoroaryl side-arms: a study of CF&#x22EF;metal
 cation interaction in the complexes of N-(o-fluoroaryl)azacrown ethers
;
_journal_issue 5
_journal_name_full 'Dalton Transactions'
_journal_page_first 843
_journal_page_last 850
_journal_paper_doi 10.1039/b807199c
_journal_year 2009
_chemical_formula_moiety 'C24 H32 Ba Cl2 F2 N2 O12'
_chemical_formula_sum 'C24 H32 Ba Cl2 F2 N2 O12'
_chemical_formula_weight 786.76
_chemical_name_common
;(N,N'-bis(o-fluorophenyl)diaza-18-crown-6)diperchlorato
barium(ii)
;
_chemical_name_systematic
;
{N,N'-bis(o-fluorophenyl)diaza-18-crown-6}diperchlorato barium(II)
;
_space_group_IT_number 14
_symmetry_cell_setting monoclinic
_symmetry_space_group_name_Hall '-P 2yn'
_symmetry_space_group_name_H-M 'P 1 21/n 1'
_atom_sites_solution_hydrogens geom
_atom_sites_solution_primary direct
_atom_sites_solution_secondary difmap
_audit_creation_method SHELXL-97
_cell_angle_alpha 90.00
_cell_angle_beta 99.02(3)
_cell_angle_gamma 90.00
_cell_formula_units_Z 2
_cell_length_a 8.178(3)
_cell_length_b 12.054(3)
_cell_length_c 15.072(4)
_cell_measurement_reflns_used 24
_cell_measurement_temperature 293(2)
_cell_measurement_theta_max 18
_cell_measurement_theta_min 12
_cell_volume 1467.4(8)
_computing_structure_refinement 'SHELXL-97 (Sheldrick, 1997)'
_computing_structure_solution 'SHELXS-97 (Sheldrick, 1990)'
_diffrn_ambient_temperature 293(2)
_diffrn_measured_fraction_theta_full 0.998
_diffrn_measured_fraction_theta_max 0.998
_diffrn_measurement_device_type 'Enraf-Nonius Cad-4'
_diffrn_measurement_method w/
_diffrn_radiation_monochromator graphite
_diffrn_radiation_source 'fine-focus sealed tube'
_diffrn_radiation_type MoK\a
_diffrn_radiation_wavelength 0.71073
_diffrn_reflns_av_R_equivalents 0.0824
_diffrn_reflns_av_sigmaI/netI 0.2190
_diffrn_reflns_limit_h_max 11
_diffrn_reflns_limit_h_min -2
_diffrn_reflns_limit_k_max 16
_diffrn_reflns_limit_k_min -2
_diffrn_reflns_limit_l_max 21
_diffrn_reflns_limit_l_min -21
_diffrn_reflns_number 6568
_diffrn_reflns_theta_full 29.97
_diffrn_reflns_theta_max 29.97
_diffrn_reflns_theta_min 2.17
_diffrn_standards_interval_count 98
_diffrn_standards_interval_time 7200
_diffrn_standards_number 2
_exptl_absorpt_coefficient_mu 1.613
_exptl_absorpt_correction_T_max 0.8955
_exptl_absorpt_correction_T_min 0.7655
_exptl_absorpt_correction_type psi-scan
_exptl_absorpt_process_details 'SHELXTL (Bruker, 2001)'
_exptl_crystal_colour violet
_exptl_crystal_density_diffrn 1.781
_exptl_crystal_density_method 'not measured'
_exptl_crystal_description block
_exptl_crystal_F_000 788
_exptl_crystal_size_max 0.17
_exptl_crystal_size_mid 0.11
_exptl_crystal_size_min 0.07
_refine_diff_density_max 0.786
_refine_diff_density_min -1.585
_refine_diff_density_rms 0.143
_refine_ls_extinction_method none
_refine_ls_goodness_of_fit_ref 0.949
_refine_ls_hydrogen_treatment constr
_refine_ls_matrix_type full
_refine_ls_number_parameters 196
_refine_ls_number_reflns 4269
_refine_ls_number_restraints 0
_refine_ls_restrained_S_all 0.949
_refine_ls_R_factor_all 0.2164
_refine_ls_R_factor_gt 0.0442
_refine_ls_shift/su_max 0.000
_refine_ls_shift/su_mean 0.000
_refine_ls_structure_factor_coef Fsqd
_refine_ls_weighting_details 'calc w=1/[\s^2^(Fo^2^)+(0.0332P)^2^+0.0000P] where P=(Fo^2^+2Fc^2^)/3'
_refine_ls_weighting_scheme calc
_refine_ls_wR_factor_gt 0.0694
_refine_ls_wR_factor_ref 0.0992
_reflns_number_gt 1642
_reflns_number_total 4269
_reflns_threshold_expression >2sigma(I)
_cod_data_source_file b807199c.txt
_cod_data_source_block ba5
_cod_original_sg_symbol_H-M 'P 21/n'
_cod_database_code 7000398

loop_
_symmetry_equiv_pos_as_xyz
'x, y, z'
'-x+1/2, y+1/2, -z+1/2'
'-x, -y, -z'
'x-1/2, -y-1/2, z-1/2'

loop_
_atom_site_label
_atom_site_type_symbol
_atom_site_fract_x
_atom_site_fract_y
_atom_site_fract_z
_atom_site_U_iso_or_equiv
_atom_site_adp_type
_atom_site_occupancy
_atom_site_symmetry_multiplicity
_atom_site_calc_flag
_atom_site_refinement_flags
_atom_site_disorder_assembly
_atom_site_disorder_group
Ba1 Ba 0.0000 0.5000 0.5000 0.03215(13) Uani 1 2 d S . .
Cl1 Cl 0.15047(18) 0.73442(13) 0.37830(9) 0.0442(4) Uani 1 1 d . . .
F1 F -0.1000(4) 0.5242(2) 0.67980(19) 0.0488(9) Uani 1 1 d . . .
N1 N 0.2120(5) 0.5957(3) 0.6616(2) 0.0316(10) Uani 1 1 d . . .
O1 O -0.0785(4) 0.7097(3) 0.5652(2) 0.0367(9) Uani 1 1 d . . .
O2 O -0.3147(4) 0.5895(3) 0.4493(2) 0.0375(9) Uani 1 1 d . . .
O3 O 0.2343(5) 0.6578(3) 0.4442(2) 0.0518(11) Uani 1 1 d . . .
O4 O -0.0180(5) 0.6975(4) 0.3573(3) 0.0596(13) Uani 1 1 d . . .
O5 O 0.1574(6) 0.8427(4) 0.4149(3) 0.0767(14) Uani 1 1 d . . .
O6 O 0.2279(6) 0.7318(4) 0.3008(3) 0.0753(14) Uani 1 1 d . . .
C1 C 0.1876(6) 0.7172(4) 0.6554(3) 0.0364(13) Uani 1 1 d . . .
H1A H 0.2325 0.7444 0.6036 0.044 Uiso 1 1 calc R . .
H1B H 0.2496 0.7515 0.7084 0.044 Uiso 1 1 calc R . .
C2 C 0.0086(7) 0.7528(5) 0.6471(3) 0.0398(15) Uani 1 1 d . . .
H2A H -0.0395 0.7247 0.6975 0.048 Uiso 1 1 calc R . .
H2B H 0.0013 0.8332 0.6471 0.048 Uiso 1 1 calc R . .
C3 C -0.2508(6) 0.7379(5) 0.5540(4) 0.0441(15) Uani 1 1 d . . .
H3A H -0.2629 0.8170 0.5628 0.053 Uiso 1 1 calc R . .
H3B H -0.3031 0.6992 0.5986 0.053 Uiso 1 1 calc R . .
C4 C -0.3327(7) 0.7063(5) 0.4622(4) 0.0448(15) Uani 1 1 d . . .
H4A H -0.4492 0.7255 0.4547 0.054 Uiso 1 1 calc R . .
H4B H -0.2827 0.7468 0.4176 0.054 Uiso 1 1 calc R . .
C5 C -0.4097(8) 0.5521(5) 0.3668(4) 0.0403(16) Uani 1 1 d . . .
H5B H -0.3780 0.5933 0.3169 0.048 Uiso 1 1 calc R . .
H5C H -0.5265 0.5652 0.3678 0.048 Uiso 1 1 calc R . .
C6 C -0.3801(7) 0.4309(5) 0.3550(4) 0.0392(16) Uani 1 1 d . . .
H6B H -0.4003 0.3920 0.4085 0.047 Uiso 1 1 calc R . .
H6C H -0.4592 0.4038 0.3050 0.047 Uiso 1 1 calc R . .
C7 C 0.1770(7) 0.5527(4) 0.7458(3) 0.0351(13) Uani 1 1 d . . .
C8 C 0.2940(7) 0.5449(4) 0.8233(4) 0.0447(15) Uani 1 1 d . . .
H8A H 0.4011 0.5703 0.8222 0.054 Uiso 1 1 calc R . .
C9 C 0.2549(8) 0.5004(6) 0.9018(3) 0.0543(14) Uani 1 1 d . . .
H9A H 0.3359 0.4949 0.9523 0.065 Uiso 1 1 calc R . .
C10 C 0.0983(10) 0.4644(5) 0.9054(4) 0.0574(19) Uani 1 1 d . . .
H10A H 0.0728 0.4330 0.9579 0.069 Uiso 1 1 calc R . .
C11 C -0.0231(8) 0.4748(5) 0.8305(4) 0.055(2) Uani 1 1 d . . .
H11A H -0.1315 0.4531 0.8327 0.066 Uiso 1 1 calc R . .
C12 C 0.0198(7) 0.5172(5) 0.7539(3) 0.0409(15) Uani 1 1 d . . .

loop_
_atom_site_aniso_label
_atom_site_aniso_U_11
_atom_site_aniso_U_22
_atom_site_aniso_U_33
_atom_site_aniso_U_23
_atom_site_aniso_U_13
_atom_site_aniso_U_12
Ba1 0.0285(2) 0.0348(2) 0.0332(2) -0.0020(3) 0.00487(16) 0.0021(4)
Cl1 0.0389(8) 0.0500(10) 0.0426(8) 0.0013(7) 0.0030(7) 0.0015(7)
F1 0.0421(17) 0.054(3) 0.0505(17) 0.0033(15) 0.0090(15) -0.0094(17)
N1 0.027(2) 0.036(3) 0.032(2) 0.0017(19) 0.004(2) 0.001(2)
O1 0.034(2) 0.038(2) 0.040(2) -0.0076(17) 0.0099(19) 0.0055(18)
O2 0.031(2) 0.036(2) 0.044(2) 0.0004(17) 0.0008(18) 0.0039(18)
O3 0.047(3) 0.061(3) 0.047(2) 0.011(2) 0.004(2) 0.005(2)
O4 0.032(2) 0.073(3) 0.069(3) -0.021(2) -0.006(2) 0.001(2)
O5 0.078(3) 0.051(3) 0.093(3) -0.013(3) -0.011(3) -0.001(3)
O6 0.082(3) 0.095(4) 0.056(3) 0.024(2) 0.033(3) 0.000(3)
C1 0.047(4) 0.028(3) 0.033(3) 0.001(2) 0.001(3) -0.009(3)
C2 0.044(4) 0.026(3) 0.048(4) -0.006(3) 0.005(3) 0.003(3)
C3 0.031(3) 0.044(4) 0.059(4) -0.010(3) 0.014(3) 0.009(3)
C4 0.029(3) 0.043(4) 0.062(4) -0.003(3) 0.007(3) 0.006(3)
C5 0.028(3) 0.057(4) 0.036(3) 0.002(3) 0.003(3) 0.009(3)
C6 0.029(3) 0.053(4) 0.035(3) 0.000(3) 0.001(3) -0.003(3)
C7 0.048(3) 0.028(3) 0.029(3) -0.004(2) 0.004(3) 0.000(3)
C8 0.049(4) 0.041(3) 0.043(3) -0.006(3) 0.003(3) 0.002(3)
C9 0.085(4) 0.040(3) 0.035(3) -0.005(4) 0.002(3) 0.006(6)
C10 0.096(6) 0.042(4) 0.039(3) 0.004(3) 0.028(4) 0.009(4)
C11 0.067(4) 0.051(6) 0.054(3) 0.007(3) 0.030(3) 0.000(3)
C12 0.046(3) 0.036(4) 0.041(3) -0.001(3) 0.008(3) 0.001(3)

loop_
_atom_type_symbol
_atom_type_description
_atom_type_scat_dispersion_real
_atom_type_scat_dispersion_imag
_atom_type_scat_source
C C 0.0033 0.0016 'International Tables Vol C Tables 4.2.6.8 and 6.1.1.4'
H H 0.0000 0.0000 'International Tables Vol C Tables 4.2.6.8 and 6.1.1.4'
N N 0.0061 0.0033 'International Tables Vol C Tables 4.2.6.8 and 6.1.1.4'
O O 0.0106 0.0060 'International Tables Vol C Tables 4.2.6.8 and 6.1.1.4'
F F 0.0171 0.0103 'International Tables Vol C Tables 4.2.6.8 and 6.1.1.4'
Cl Cl 0.1484 0.1585 'International Tables Vol C Tables 4.2.6.8 and 6.1.1.4'
Ba Ba -0.3244 2.2819 'International Tables Vol C Tables 4.2.6.8 and 6.1.1.4'

loop_
_geom_angle_atom_site_label_1
_geom_angle_atom_site_label_2
_geom_angle_atom_site_label_3
_geom_angle
_geom_angle_site_symmetry_1
_geom_angle_site_symmetry_3
_geom_angle_publ_flag
O2 Ba1 O2 180.000(1) . 3_566 ?
O2 Ba1 O1 59.85(10) . . ?
O2 Ba1 O1 120.15(10) 3_566 . ?
O2 Ba1 O1 120.15(10) . 3_566 ?
O2 Ba1 O1 59.85(10) 3_566 3_566 ?
O1 Ba1 O1 180.0 . 3_566 ?
O2 Ba1 O3 106.80(11) . . ?
O2 Ba1 O3 73.20(11) 3_566 . ?
O1 Ba1 O3 73.26(11) . . ?
O1 Ba1 O3 106.74(11) 3_566 . ?
O2 Ba1 O3 73.20(11) . 3_566 ?
O2 Ba1 O3 106.80(11) 3_566 3_566 ?
O1 Ba1 O3 106.74(11) . 3_566 ?
O1 Ba1 O3 73.26(11) 3_566 3_566 ?
O3 Ba1 O3 180.0 . 3_566 ?
O2 Ba1 F1 99.36(9) . 3_566 ?
O2 Ba1 F1 80.64(9) 3_566 3_566 ?
O1 Ba1 F1 121.11(9) . 3_566 ?
O1 Ba1 F1 58.89(9) 3_566 3_566 ?
O3 Ba1 F1 60.83(9) . 3_566 ?
O3 Ba1 F1 119.17(9) 3_566 3_566 ?
O2 Ba1 F1 80.64(9) . . ?
O2 Ba1 F1 99.36(9) 3_566 . ?
O1 Ba1 F1 58.89(9) . . ?
O1 Ba1 F1 121.11(9) 3_566 . ?
O3 Ba1 F1 119.17(9) . . ?
O3 Ba1 F1 60.83(9) 3_566 . ?
F1 Ba1 F1 180.000(1) 3_566 . ?
O2 Ba1 N1 62.17(11) . 3_566 ?
O2 Ba1 N1 117.83(11) 3_566 3_566 ?
O1 Ba1 N1 119.65(10) . 3_566 ?
O1 Ba1 N1 60.35(10) 3_566 3_566 ?
O3 Ba1 N1 109.86(11) . 3_566 ?
O3 Ba1 N1 70.14(11) 3_566 3_566 ?
F1 Ba1 N1 54.93(9) 3_566 3_566 ?
F1 Ba1 N1 125.07(10) . 3_566 ?
O2 Ba1 N1 117.83(11) . . ?
O2 Ba1 N1 62.17(11) 3_566 . ?
O1 Ba1 N1 60.35(10) . . ?
O1 Ba1 N1 119.65(10) 3_566 . ?
O3 Ba1 N1 70.14(11) . . ?
O3 Ba1 N1 109.86(11) 3_566 . ?
F1 Ba1 N1 125.07(10) 3_566 . ?
F1 Ba1 N1 54.93(10) . . ?
N1 Ba1 N1 180.000(1) 3_566 . ?
O2 Ba1 O4 65.40(10) . . ?
O2 Ba1 O4 114.60(10) 3_566 . ?
O1 Ba1 O4 65.06(10) . . ?
O1 Ba1 O4 114.94(10) 3_566 . ?
O3 Ba1 O4 44.20(10) . . ?
O3 Ba1 O4 135.80(11) 3_566 . ?
F1 Ba1 O4 56.52(9) 3_566 . ?
F1 Ba1 O4 123.48(9) . . ?
N1 Ba1 O4 77.27(10) 3_566 . ?
N1 Ba1 O4 102.73(10) . . ?
O2 Ba1 O4 114.60(10) . 3_566 ?
O2 Ba1 O4 65.40(10) 3_566 3_566 ?
O1 Ba1 O4 114.94(10) . 3_566 ?
O1 Ba1 O4 65.06(10) 3_566 3_566 ?
O3 Ba1 O4 135.80(11) . 3_566 ?
O3 Ba1 O4 44.20(10) 3_566 3_566 ?
F1 Ba1 O4 123.48(9) 3_566 3_566 ?
F1 Ba1 O4 56.52(9) . 3_566 ?
N1 Ba1 O4 102.73(10) 3_566 3_566 ?
N1 Ba1 O4 77.27(10) . 3_566 ?
O4 Ba1 O4 180.000(1) . 3_566 ?
O6 Cl1 O5 110.3(3) . . ?
O6 Cl1 O4 110.5(3) . . ?
O5 Cl1 O4 110.5(3) . . ?
O6 Cl1 O3 109.1(2) . . ?
O5 Cl1 O3 109.6(3) . . ?
O4 Cl1 O3 106.8(3) . . ?
C12 F1 Ba1 118.4(3) . . ?
C7 N1 C6 113.0(4) . 3_566 ?
C7 N1 C1 111.7(4) . . ?
C6 N1 C1 109.0(4) 3_566 . ?
C7 N1 Ba1 114.1(3) . . ?
C6 N1 Ba1 102.4(3) 3_566 . ?
C1 N1 Ba1 106.0(3) . . ?
C2 O1 C3 111.4(4) . . ?
C2 O1 Ba1 121.3(3) . . ?
C3 O1 Ba1 116.4(3) . . ?
C4 O2 C5 111.9(4) . . ?
C4 O2 Ba1 117.0(3) . . ?
C5 O2 Ba1 118.0(3) . . ?
Cl1 O3 Ba1 110.6(2) . . ?
Cl1 O4 Ba1 98.1(2) . . ?
N1 C1 C2 113.9(4) . . ?
N1 C1 H1A 108.8 . . ?
C2 C1 H1A 108.8 . . ?
N1 C1 H1B 108.8 . . ?
C2 C1 H1B 108.8 . . ?
H1A C1 H1B 107.7 . . ?
O1 C2 C1 108.3(4) . . ?
O1 C2 H2A 110.0 . . ?
C1 C2 H2A 110.0 . . ?
O1 C2 H2B 110.0 . . ?
C1 C2 H2B 110.0 . . ?
H2A C2 H2B 108.4 . . ?
O1 C3 C4 109.8(4) . . ?
O1 C3 H3A 109.7 . . ?
C4 C3 H3A 109.7 . . ?
O1 C3 H3B 109.7 . . ?
C4 C3 H3B 109.7 . . ?
H3A C3 H3B 108.2 . . ?
O2 C4 C3 109.7(4) . . ?
O2 C4 H4A 109.7 . . ?
C3 C4 H4A 109.7 . . ?
O2 C4 H4B 109.7 . . ?
C3 C4 H4B 109.7 . . ?
H4A C4 H4B 108.2 . . ?
O2 C5 C6 109.5(5) . . ?
O2 C5 H5B 109.8 . . ?
C6 C5 H5B 109.8 . . ?
O2 C5 H5C 109.8 . . ?
C6 C5 H5C 109.8 . . ?
H5B C5 H5C 108.2 . . ?
N1 C6 C5 114.0(5) 3_566 . ?
N1 C6 H6B 108.7 3_566 . ?
C5 C6 H6B 108.7 . . ?
N1 C6 H6C 108.7 3_566 . ?
C5 C6 H6C 108.7 . . ?
H6B C6 H6C 107.6 . . ?
C12 C7 C8 115.6(5) . . ?
C12 C7 N1 120.5(5) . . ?
C8 C7 N1 123.9(5) . . ?
C9 C8 C7 121.6(5) . . ?
C9 C8 H8A 119.2 . . ?
C7 C8 H8A 119.2 . . ?
C10 C9 C8 120.2(5) . . ?
C10 C9 H9A 119.9 . . ?
C8 C9 H9A 119.9 . . ?
C9 C10 C11 119.8(5) . . ?
C9 C10 H10A 120.1 . . ?
C11 C10 H10A 120.1 . . ?
C12 C11 C10 118.6(6) . . ?
C12 C11 H11A 120.7 . . ?
C10 C11 H11A 120.7 . . ?
C11 C12 F1 118.0(5) . . ?
C11 C12 C7 124.2(5) . . ?
F1 C12 C7 117.8(5) . . ?

loop_
_geom_bond_atom_site_label_1
_geom_bond_atom_site_label_2
_geom_bond_distance
_geom_bond_site_symmetry_2
_geom_bond_publ_flag
Ba1 O2 2.785(3) . ?
Ba1 O2 2.785(3) 3_566 ?
Ba1 O1 2.822(3) . ?
Ba1 O1 2.822(3) 3_566 ?
Ba1 O3 2.916(4) . ?
Ba1 O3 2.916(4) 3_566 ?
Ba1 F1 2.965(3) 3_566 ?
Ba1 F1 2.965(3) . ?
Ba1 N1 2.991(4) 3_566 ?
Ba1 N1 2.991(4) . ?
Ba1 O4 3.196(5) . ?
Ba1 O4 3.196(5) 3_566 ?
Cl1 O6 1.413(4) . ?
Cl1 O5 1.414(4) . ?
Cl1 O4 1.435(4) . ?
Cl1 O3 1.448(4) . ?
F1 C12 1.368(6) . ?
N1 C7 1.440(6) . ?
N1 C6 1.471(7) 3_566 ?
N1 C1 1.479(6) . ?
O1 C2 1.424(6) . ?
O1 C3 1.433(6) . ?
O2 C4 1.433(6) . ?
O2 C5 1.431(6) . ?
C1 C2 1.511(7) . ?
C1 H1A 0.9700 . ?
C1 H1B 0.9700 . ?
C2 H2A 0.9700 . ?
C2 H2B 0.9700 . ?
C3 C4 1.490(7) . ?
C3 H3A 0.9700 . ?
C3 H3B 0.9700 . ?
C4 H4A 0.9700 . ?
C4 H4B 0.9700 . ?
C5 C6 1.497(7) . ?
C5 H5B 0.9700 . ?
C5 H5C 0.9700 . ?
C6 N1 1.471(7) 3_566 ?
C6 H6B 0.9700 . ?
C6 H6C 0.9700 . ?
C7 C12 1.378(7) . ?
C7 C8 1.392(7) . ?
C8 C9 1.381(7) . ?
C8 H8A 0.9300 . ?
C9 C10 1.361(8) . ?
C9 H9A 0.9300 . ?
C10 C11 1.387(8) . ?
C10 H10A 0.9300 . ?
C11 C12 1.358(7) . ?
C11 H11A 0.9300 . ?
